data_4108346
loop_
_publ_author_name
'Suzanne C. Bart'
'Christian Anthon'
'Frank W. Heinemann'
'Eckhard Bill'
'Norman M. Edelstein'
'Karsten Meyer'

_publ_section_title
;
 Carbon Dioxide Activation with Sterically Pressured Mid- and High-Valent
 Uranium Complexes
;
_journal_name_full 'Journal of the American Chemical Society'
_journal_page_first 12536
_journal_page_last 12546
_journal_paper_doi 10.1021/ja804263w
_journal_volume 130
_journal_year 2008
_chemical_absolute_configuration ad
_chemical_formula_moiety 'C51 H78 N3 O4 U, 3(C5 H12)'
_chemical_formula_sum 'C66 H114 N3 O4 U'
_chemical_formula_weight 1251.63
_chemical_name_systematic
; 
 ? 
;
_space_group_IT_number 173
_symmetry_cell_setting hexagonal
_symmetry_space_group_name_Hall 'P 6c'
_symmetry_space_group_name_H-M 'P 63'
_atom_sites_solution_hydrogens geom
_atom_sites_solution_primary direct
_atom_sites_solution_secondary difmap
_audit_creation_method SHELXL-97
_cell_angle_alpha 90.00
_cell_angle_beta 90.00
_cell_angle_gamma 120.00
_cell_formula_units_Z 2
_cell_length_a 14.841(2)
_cell_length_b 14.841(2)
_cell_length_c 15.8111(8)
_cell_measurement_reflns_used 210
_cell_measurement_temperature 100(2)
_cell_measurement_theta_max 20.00
_cell_measurement_theta_min 6.00
_cell_volume 3015.9(6)
_computing_cell_refinement 'EVALCCD (Duisenberg, 2003)'
_computing_data_collection 'COLLECT (Bruker-Nonius, 2002)'
_computing_data_reduction 'EVALCCD (Duisenberg, 2003)'
_computing_molecular_graphics 'SHELXTL 6.12 (Bruker AXS, 2002)'
_computing_publication_material 'SHELXTL 6.12 (Bruker AXS, 2002)'
_computing_structure_refinement 'SHELXTL 6.12 (Bruker AXS, 2002)'
_computing_structure_solution 'SHELXTL 6.12 (Bruker AXS, 2002)'
_diffrn_ambient_temperature 100(2)
_diffrn_detector_area_resol_mean 9
_diffrn_measured_fraction_theta_full 0.997
_diffrn_measured_fraction_theta_max 0.997
_diffrn_measurement_device_type 'Bruker-Nonius KappaCCD'
_diffrn_measurement_method
;
 \w-rotations with 2.00 \% and 192 sec per frame
;
_diffrn_radiation_monochromator graphite
_diffrn_radiation_source 'fine-focus sealed tube'
_diffrn_radiation_type MoK\a
_diffrn_radiation_wavelength 0.71073
_diffrn_reflns_av_R_equivalents 0.1023
_diffrn_reflns_av_sigmaI/netI 0.0513
_diffrn_reflns_limit_h_max 18
_diffrn_reflns_limit_h_min -19
_diffrn_reflns_limit_k_max 19
_diffrn_reflns_limit_k_min -19
_diffrn_reflns_limit_l_max 20
_diffrn_reflns_limit_l_min -20
_diffrn_reflns_number 48237
_diffrn_reflns_theta_full 27.09
_diffrn_reflns_theta_max 27.09
_diffrn_reflns_theta_min 3.17
_exptl_absorpt_coefficient_mu 2.740
_exptl_absorpt_correction_T_max 0.900
_exptl_absorpt_correction_T_min 0.716
_exptl_absorpt_correction_type multi-scan
_exptl_absorpt_process_details 'SADABS, Bruker-AXS, 2002'
_exptl_crystal_colour orange
_exptl_crystal_density_diffrn 1.378
_exptl_crystal_description needle
_exptl_crystal_F_000 1310
_exptl_crystal_size_max 0.25
_exptl_crystal_size_mid 0.04
_exptl_crystal_size_min 0.04
_refine_diff_density_max 1.027
_refine_diff_density_min -0.574
_refine_diff_density_rms 0.128
_refine_ls_abs_structure_details
;
 Flack H D (1983), Acta Cryst. A39, 876-881
 2139 Friedel pairs used in the refinement of Flack parameter
;
_refine_ls_abs_structure_Flack 0.190(17)
_refine_ls_extinction_method none
_refine_ls_goodness_of_fit_ref 1.125
_refine_ls_hydrogen_treatment constr
_refine_ls_matrix_type full
_refine_ls_number_parameters 271
_refine_ls_number_reflns 4439
_refine_ls_number_restraints 117
_refine_ls_restrained_S_all 1.146
_refine_ls_R_factor_all 0.0766
_refine_ls_R_factor_gt 0.0359
_refine_ls_shift/su_max 0.000
_refine_ls_shift/su_mean 0.000
_refine_ls_structure_factor_coef Fsqd
_refine_ls_weighting_details 'calc w=1/[\s^2^(Fo^2^)+(0.0325P)^2^+13.3406P] where P=(Fo^2^+2Fc^2^)/3'
_refine_ls_weighting_scheme calc
_refine_ls_wR_factor_gt 0.0864
_refine_ls_wR_factor_ref 0.0996
_reflns_number_gt 2863
_reflns_number_total 4439
_reflns_threshold_expression >2sigma(I)
_cod_data_source_file ja804263w_si_003.cif
_cod_data_source_block sd0728
_cod_original_sg_symbol_Hall P6c
_cod_database_code 4108346

loop_
_symmetry_equiv_pos_as_xyz
'x, y, z'
'-y, x-y, z'
'-x+y, -x, z'
'-x, -y, z+1/2'
'y, -x+y, z+1/2'
'x-y, x, z+1/2'

loop_
_atom_site_label
_atom_site_type_symbol
_atom_site_fract_x
_atom_site_fract_y
_atom_site_fract_z
_atom_site_U_iso_or_equiv
_atom_site_adp_type
_atom_site_occupancy
_atom_site_symmetry_multiplicity
_atom_site_calc_flag
_atom_site_refinement_flags
_atom_site_disorder_assembly
_atom_site_disorder_group
U1 U 0.0000 1.0000 -0.02769(9) 0.01194(10) Uani 1 3 d S . .
O1 O -0.0287(4) 0.8397(4) -0.0382(5) 0.0210(13) Uani 1 1 d . . .
N1 N 0.0830(5) 0.9572(5) 0.1059(4) 0.0156(13) Uani 1 1 d . . .
C1 C 0.0077(6) 0.8866(6) 0.1722(5) 0.0156(15) Uani 1 1 d . . .
H1A H 0.0171 0.9272 0.2245 0.019 Uiso 1 1 calc R . .
H1B H 0.0235 0.8309 0.1858 0.019 Uiso 1 1 calc R . .
C2 C -0.1041(6) 0.8379(6) 0.1437(5) 0.0175(16) Uani 1 1 d . . .
H2A H -0.1188 0.7830 0.1014 0.021 Uiso 1 1 calc R . .
H2B H -0.1508 0.8049 0.1927 0.021 Uiso 1 1 calc R . .
C3 C 0.1406(6) 0.9074(6) 0.0686(5) 0.0186(16) Uani 1 1 d . . .
H3A H 0.1782 0.9474 0.0177 0.022 Uiso 1 1 calc R . .
H3B H 0.1934 0.9137 0.1100 0.022 Uiso 1 1 calc R . .
C4 C 0.0766(6) 0.7964(6) 0.0443(5) 0.0203(16) Uani 1 1 d . . .
C5 C -0.0077(5) 0.7663(6) -0.0119(5) 0.0168(19) Uani 1 1 d . . .
C6 C -0.0648(6) 0.6602(6) -0.0378(8) 0.026(2) Uani 1 1 d . . .
C7 C -0.0378(8) 0.5921(7) -0.0033(6) 0.037(3) Uani 1 1 d . . .
H7A H -0.0765 0.5212 -0.0199 0.044 Uiso 1 1 calc R . .
C8 C 0.0436(9) 0.6206(7) 0.0551(6) 0.041(3) Uani 1 1 d . . .
C9 C 0.0974(7) 0.7228(7) 0.0757(6) 0.0283(19) Uani 1 1 d . . .
H9A H 0.1534 0.7449 0.1145 0.034 Uiso 1 1 calc R . .
C10 C -0.1513(7) 0.6237(6) -0.1055(5) 0.0231(18) Uani 1 1 d . . .
C11 C -0.1052(8) 0.6860(7) -0.1879(6) 0.033(2) Uani 1 1 d . . .
H11A H -0.0506 0.6731 -0.2091 0.050 Uiso 1 1 calc R . .
H11B H -0.0755 0.7604 -0.1764 0.050 Uiso 1 1 calc R . .
H11C H -0.1603 0.6639 -0.2305 0.050 Uiso 1 1 calc R . .
C12 C -0.2387(8) 0.6432(9) -0.0765(8) 0.055(3) Uani 1 1 d . . .
H12A H -0.2659 0.6088 -0.0219 0.082 Uiso 1 1 calc R . .
H12B H -0.2947 0.6149 -0.1185 0.082 Uiso 1 1 calc R . .
H12C H -0.2112 0.7181 -0.0704 0.082 Uiso 1 1 calc R . .
C13 C -0.2017(8) 0.5083(7) -0.1270(6) 0.039(2) Uani 1 1 d . . .
H13A H -0.2268 0.4671 -0.0750 0.058 Uiso 1 1 calc R . .
H13B H -0.1503 0.4947 -0.1542 0.058 Uiso 1 1 calc R . .
H13C H -0.2603 0.4889 -0.1656 0.058 Uiso 1 1 calc R . .
C14 C 0.0685(11) 0.5376(9) 0.0840(8) 0.060(4) Uani 1 1 d . . .
C15 C 0.1039(15) 0.4985(11) 0.0152(9) 0.088(5) Uani 1 1 d . . .
H15A H 0.1680 0.5556 -0.0087 0.132 Uiso 1 1 calc R . .
H15B H 0.0502 0.4691 -0.0287 0.132 Uiso 1 1 calc R . .
H15C H 0.1174 0.4444 0.0366 0.132 Uiso 1 1 calc R . .
C16 C 0.1515(11) 0.5796(10) 0.1512(8) 0.066(4) Uani 1 1 d . . .
H16A H 0.2160 0.6364 0.1276 0.099 Uiso 1 1 calc R . .
H16B H 0.1636 0.5240 0.1709 0.099 Uiso 1 1 calc R . .
H16C H 0.1287 0.6057 0.1987 0.099 Uiso 1 1 calc R . .
C17 C -0.0270(13) 0.4430(11) 0.1159(9) 0.082(5) Uani 1 1 d . . .
H17A H -0.0796 0.4149 0.0711 0.123 Uiso 1 1 calc R . .
H17B H -0.0546 0.4618 0.1648 0.123 Uiso 1 1 calc R . .
H17C H -0.0091 0.3902 0.1327 0.123 Uiso 1 1 calc R . .
O2 O 0.0000 1.0000 -0.1445(5) 0.0185(16) Uani 1 3 d S . .
C101 C 0.5722(14) 0.8231(13) 0.8488(9) 0.062(5) Uani 0.67 1 d PDU A 1
C102 C 0.6664(13) 0.7974(12) 0.8312(10) 0.039(3) Uani 0.67 1 d PDU A 1
C103 C 0.6180(14) 0.7271(14) 0.7566(10) 0.056(3) Uani 0.67 1 d PDU A 1
C104 C 0.5759(16) 0.7323(16) 0.6790(12) 0.074(4) Uani 0.67 1 d PDU A 1
C105 C 0.626(2) 0.814(2) 0.6083(17) 0.121(7) Uani 0.67 1 d PDU A 1
C106 C 0.366(3) 0.667(5) 0.577(2) 0.082(7) Uani 0.33 1 d PDU . 2
C107 C 0.460(3) 0.722(3) 0.637(3) 0.081(6) Uani 0.33 1 d PDU B 2
C108 C 0.538(3) 0.806(3) 0.6986(19) 0.077(6) Uani 0.33 1 d PDU B 2
C109 C 0.528(3) 0.848(2) 0.785(2) 0.065(6) Uani 0.33 1 d PDU B 2
C110 C 0.437(2) 0.748(2) 0.8202(19) 0.037(5) Uani 0.33 1 d PDU B 2

loop_
_atom_site_aniso_label
_atom_site_aniso_U_11
_atom_site_aniso_U_22
_atom_site_aniso_U_33
_atom_site_aniso_U_23
_atom_site_aniso_U_13
_atom_site_aniso_U_12
U1 0.01081(11) 0.01081(11) 0.01419(15) 0.000 0.000 0.00541(5)
O1 0.022(2) 0.017(2) 0.025(4) -0.003(3) -0.005(3) 0.0103(19)
N1 0.014(3) 0.017(3) 0.018(3) 0.001(3) 0.000(3) 0.009(3)
C1 0.018(4) 0.016(4) 0.014(4) -0.001(3) 0.000(3) 0.009(3)
C2 0.016(4) 0.012(4) 0.022(4) -0.001(3) 0.004(3) 0.005(3)
C3 0.015(4) 0.026(4) 0.023(4) 0.004(3) 0.003(3) 0.017(3)
C4 0.022(4) 0.022(4) 0.020(4) -0.002(3) -0.001(3) 0.013(4)
C5 0.019(3) 0.017(3) 0.017(6) 0.000(3) 0.000(3) 0.011(3)
C6 0.031(4) 0.019(3) 0.026(6) 0.008(4) 0.008(5) 0.013(3)
C7 0.048(6) 0.016(4) 0.045(7) -0.010(4) -0.017(4) 0.016(4)
C8 0.068(7) 0.024(5) 0.038(5) -0.006(4) -0.018(5) 0.028(5)
C9 0.040(5) 0.027(5) 0.026(5) -0.003(4) -0.009(4) 0.023(4)
C10 0.027(4) 0.017(4) 0.023(4) -0.004(3) -0.007(3) 0.009(4)
C11 0.029(5) 0.023(5) 0.034(5) 0.007(4) -0.006(4) 0.002(4)
C12 0.026(5) 0.055(8) 0.075(8) -0.038(7) -0.015(6) 0.015(5)
C13 0.056(7) 0.016(4) 0.032(5) -0.008(4) -0.010(5) 0.009(5)
C14 0.092(10) 0.041(6) 0.063(8) -0.008(6) -0.034(8) 0.045(7)
C15 0.149(16) 0.060(9) 0.086(10) -0.012(8) -0.034(10) 0.076(11)
C16 0.099(11) 0.053(8) 0.070(9) 0.007(6) -0.024(8) 0.057(8)
C17 0.113(13) 0.060(9) 0.088(10) 0.020(8) -0.017(10) 0.054(9)
O2 0.023(2) 0.023(2) 0.009(3) 0.000 0.000 0.0117(12)
C101 0.094(9) 0.036(7) 0.018(6) -0.004(5) 0.007(6) 0.004(7)
C102 0.057(6) 0.026(4) 0.036(5) 0.008(4) 0.028(4) 0.022(4)
C103 0.057(5) 0.044(4) 0.059(5) 0.008(4) 0.023(4) 0.020(4)
C104 0.072(6) 0.060(5) 0.071(5) 0.003(5) 0.028(5) 0.017(5)
C105 0.109(10) 0.094(9) 0.099(9) -0.001(9) 0.025(9) 0.004(8)
C106 0.080(9) 0.080(8) 0.081(8) -0.003(6) 0.001(6) 0.037(6)
C107 0.079(8) 0.079(8) 0.080(8) -0.005(6) 0.003(5) 0.036(5)
C108 0.074(7) 0.078(7) 0.077(8) -0.005(5) 0.001(5) 0.036(5)
C109 0.064(8) 0.070(8) 0.070(8) -0.005(6) -0.002(6) 0.040(6)
C110 0.043(9) 0.052(9) 0.048(10) -0.011(8) -0.008(8) 0.046(8)

loop_
_atom_type_symbol
_atom_type_description
_atom_type_scat_dispersion_real
_atom_type_scat_dispersion_imag
_atom_type_scat_source
C C 0.0033 0.0016 'International Tables Vol C Tables 4.2.6.8 and 6.1.1.4'
H H 0.0000 0.0000 'International Tables Vol C Tables 4.2.6.8 and 6.1.1.4'
N N 0.0061 0.0033 'International Tables Vol C Tables 4.2.6.8 and 6.1.1.4'
O O 0.0106 0.0060 'International Tables Vol C Tables 4.2.6.8 and 6.1.1.4'
U U -9.6767 9.6646 'International Tables Vol C Tables 4.2.6.8 and 6.1.1.4'

loop_
_geom_angle_atom_site_label_1
_geom_angle_atom_site_label_2
_geom_angle_atom_site_label_3
_geom_angle
_geom_angle_site_symmetry_1
_geom_angle_site_symmetry_3
O2 U1 O1 85.7(2) . 2_675
O2 U1 O1 85.7(2) . .
O1 U1 O1 119.44(6) 2_675 .
O2 U1 O1 85.7(2) . 3_465
O1 U1 O1 119.44(6) 2_675 3_465
O1 U1 O1 119.44(6) . 3_465
O2 U1 N1 142.08(13) . 2_675
O1 U1 N1 70.5(2) 2_675 2_675
O1 U1 N1 131.5(3) . 2_675
O1 U1 N1 81.3(2) 3_465 2_675
O2 U1 N1 142.08(13) . .
O1 U1 N1 81.3(2) 2_675 .
O1 U1 N1 70.5(2) . .
O1 U1 N1 131.5(3) 3_465 .
N1 U1 N1 64.3(2) 2_675 .
O2 U1 N1 142.08(13) . 3_465
O1 U1 N1 131.5(3) 2_675 3_465
O1 U1 N1 81.3(2) . 3_465
O1 U1 N1 70.5(2) 3_465 3_465
N1 U1 N1 64.3(2) 2_675 3_465
N1 U1 N1 64.3(2) . 3_465
C5 O1 U1 148.9(5) . .
C2 N1 C3 107.2(6) 2_675 .
C2 N1 C1 110.8(6) 2_675 .
C3 N1 C1 109.8(6) . .
C2 N1 U1 107.7(4) 2_675 .
C3 N1 U1 104.5(4) . .
C1 N1 U1 116.4(4) . .
N1 C1 C2 112.3(6) . .
N1 C1 H1A 109.1 . .
C2 C1 H1A 109.1 . .
N1 C1 H1B 109.1 . .
C2 C1 H1B 109.1 . .
H1A C1 H1B 107.9 . .
N1 C2 C1 111.2(6) 3_465 .
N1 C2 H2A 109.4 3_465 .
C1 C2 H2A 109.4 . .
N1 C2 H2B 109.4 3_465 .
C1 C2 H2B 109.4 . .
H2A C2 H2B 108.0 . .
C4 C3 N1 116.3(6) . .
C4 C3 H3A 108.2 . .
N1 C3 H3A 108.2 . .
C4 C3 H3B 108.2 . .
N1 C3 H3B 108.2 . .
H3A C3 H3B 107.4 . .
C9 C4 C5 119.6(8) . .
C9 C4 C3 121.3(7) . .
C5 C4 C3 119.2(7) . .
O1 C5 C4 117.9(7) . .
O1 C5 C6 123.9(7) . .
C4 C5 C6 118.2(7) . .
C7 C6 C5 117.9(8) . .
C7 C6 C10 120.9(7) . .
C5 C6 C10 121.2(7) . .
C6 C7 C8 124.2(8) . .
C6 C7 H7A 117.9 . .
C8 C7 H7A 117.9 . .
C9 C8 C7 115.5(8) . .
C9 C8 C14 126.1(9) . .
C7 C8 C14 118.3(9) . .
C8 C9 C4 124.4(9) . .
C8 C9 H9A 117.8 . .
C4 C9 H9A 117.8 . .
C13 C10 C12 107.0(8) . .
C13 C10 C11 107.8(7) . .
C12 C10 C11 107.6(8) . .
C13 C10 C6 113.8(7) . .
C12 C10 C6 111.0(7) . .
C11 C10 C6 109.4(7) . .
C10 C11 H11A 109.5 . .
C10 C11 H11B 109.5 . .
H11A C11 H11B 109.5 . .
C10 C11 H11C 109.5 . .
H11A C11 H11C 109.5 . .
H11B C11 H11C 109.5 . .
C10 C12 H12A 109.5 . .
C10 C12 H12B 109.5 . .
H12A C12 H12B 109.5 . .
C10 C12 H12C 109.5 . .
H12A C12 H12C 109.5 . .
H12B C12 H12C 109.5 . .
C10 C13 H13A 109.5 . .
C10 C13 H13B 109.5 . .
H13A C13 H13B 109.5 . .
C10 C13 H13C 109.5 . .
H13A C13 H13C 109.5 . .
H13B C13 H13C 109.5 . .
C15 C14 C17 103.9(12) . .
C15 C14 C16 108.1(12) . .
C17 C14 C16 110.1(11) . .
C15 C14 C8 112.5(10) . .
C17 C14 C8 111.1(11) . .
C16 C14 C8 110.9(9) . .
C14 C15 H15A 109.5 . .
C14 C15 H15B 109.5 . .
H15A C15 H15B 109.5 . .
C14 C15 H15C 109.5 . .
H15A C15 H15C 109.5 . .
H15B C15 H15C 109.5 . .
C14 C16 H16A 109.5 . .
C14 C16 H16B 109.5 . .
H16A C16 H16B 109.5 . .
C14 C16 H16C 109.5 . .
H16A C16 H16C 109.5 . .
H16B C16 H16C 109.5 . .
C14 C17 H17A 109.5 . .
C14 C17 H17B 109.5 . .
H17A C17 H17B 109.5 . .
C14 C17 H17C 109.5 . .
H17A C17 H17C 109.5 . .
H17B C17 H17C 109.5 . .
C103 C102 C101 97.3(13) . .
C104 C103 C102 136.5(19) . .
C103 C104 C105 129(2) . .
C106 C107 C108 158(5) . .
C109 C108 C107 134(4) . .
C110 C109 C108 98(3) . .

loop_
_geom_bond_atom_site_label_1
_geom_bond_atom_site_label_2
_geom_bond_distance
_geom_bond_site_symmetry_2
U1 O2 1.848(7) .
U1 O1 2.203(5) 2_675
U1 O1 2.203(5) .
U1 O1 2.203(5) 3_465
U1 N1 2.676(6) 2_675
U1 N1 2.676(6) .
U1 N1 2.676(6) 3_465
O1 C5 1.340(9) .
N1 C2 1.489(10) 2_675
N1 C3 1.501(9) .
N1 C1 1.509(10) .
C1 C2 1.510(10) .
C1 H1A 0.9900 .
C1 H1B 0.9900 .
C2 N1 1.489(10) 3_465
C2 H2A 0.9900 .
C2 H2B 0.9900 .
C3 C4 1.482(11) .
C3 H3A 0.9900 .
C3 H3B 0.9900 .
C4 C9 1.368(11) .
C4 C5 1.413(10) .
C5 C6 1.425(11) .
C6 C7 1.374(12) .
C6 C10 1.546(13) .
C7 C8 1.406(13) .
C7 H7A 0.9500 .
C8 C9 1.354(12) .
C8 C14 1.522(13) .
C9 H9A 0.9500 .
C10 C13 1.525(11) .
C10 C12 1.533(13) .
C10 C11 1.545(12) .
C11 H11A 0.9800 .
C11 H11B 0.9800 .
C11 H11C 0.9800 .
C12 H12A 0.9800 .
C12 H12B 0.9800 .
C12 H12C 0.9800 .
C13 H13A 0.9800 .
C13 H13B 0.9800 .
C13 H13C 0.9800 .
C14 C15 1.449(19) .
C14 C17 1.499(19) .
C14 C16 1.505(16) .
C15 H15A 0.9800 .
C15 H15B 0.9800 .
C15 H15C 0.9800 .
C16 H16A 0.9800 .
C16 H16B 0.9800 .
C16 H16C 0.9800 .
C17 H17A 0.9800 .
C17 H17B 0.9800 .
C17 H17C 0.9800 .
C101 C102 1.644(17) .
C102 C103 1.499(16) .
C103 C104 1.396(16) .
C104 C105 1.538(18) .
C106 C107 1.54(2) .
C107 C108 1.55(2) .
C108 C109 1.54(2) .
C109 C110 1.53(2) .
